data_8101493
loop_
_publ_author_name
'Stumpf, Klaus'
'Blachnik, Roger'
'Reuter, Hans'

_publ_section_title
;
Crystal structure of pimelonitrile-N,N-bis[pentachloroniobium(V)], 
Cl5Nb(NC(CH2)5CN)NbCl5
;
_journal_issue 2
_journal_name_full 'Zeitschrift f\"ur Kristallographie - New Crystal Structures'
_journal_page_first 281
_journal_page_last 282
_journal_volume 214
_journal_year 1999
_chemical_formula_moiety Cl5Nb(NC(CH2)5CN)NbCl5
_chemical_formula_structural 'Cl5 Nb(N C(C H2)5 C N)Nb Cl5'
_chemical_formula_sum 'C7 H10 Cl10 N2 Nb2'
_chemical_formula_weight 662.49
_space_group_IT_number 14
_symmetry_cell_setting monoclinic
_symmetry_space_group_name_Hall '-P 2yn'
_symmetry_space_group_name_H-M 'P 1 21/n 1'
_cell_angle_alpha 90.00
_cell_angle_beta 110.443(12)
_cell_angle_gamma 90.00
_cell_formula_units_Z 4
_cell_length_a 10.887(1)
_cell_length_b 16.896(2)
_cell_length_c 12.380(2)
_cell_measurement_temperature 293(2)
_cell_volume 2133.9(4)
_diffrn_ambient_temperature 293(2)
_exptl_crystal_density_diffrn 2.062
_refine_ls_R_factor_obs 0.0342
_refine_ls_wR_factor_obs 0.0663
_cod_original_sg_symbol_H-M 'P 21/n'
_cod_database_code 8101493

loop_
_symmetry_equiv_pos_as_xyz
'x, y, z'
'-x+1/2, y+1/2, -z+1/2'
'-x, -y, -z'
'x-1/2, -y-1/2, z-1/2'

loop_
_atom_site_aniso_label
_atom_site_aniso_U_11
_atom_site_aniso_U_22
_atom_site_aniso_U_33
_atom_site_aniso_U_23
_atom_site_aniso_U_13
_atom_site_aniso_U_12
Nb1 0.0303(4) 0.0312(3) 0.0386(4) 0.0063(3) 0.0095(3) 0.0031(3)
Nb2 0.0388(4) 0.0368(3) 0.0355(4) -0.0036(3) 0.0151(3) -0.0037(3)
Cl1 0.0522(12) 0.0660(13) 0.0638(13) 0.0102(11) 0.0125(10) 0.0128(11)
Cl2 0.0587(12) 0.0504(11) 0.0600(12) 0.0132(10) 0.0299(10) 0.0000(10)
Cl3 0.0386(11) 0.098(2) 0.0707(13) -0.0137(13) 0.0110(10) 0.0043(11)
Cl4 0.112(2) 0.081(2) 0.080(2) 0.0065(13) 0.057(2) -0.0338(15)
Cl5 0.084(2) 0.0690(13) 0.0492(11) -0.0192(11) 0.0210(11) 0.0094(12)
Cl6 0.0589(13) 0.0660(13) 0.112(2) 0.0366(13) 0.0525(13) 0.0073(11)
Cl7 0.0690(15) 0.0680(14) 0.0654(13) -0.0096(11) -0.0121(12) -0.0113(12)
Cl8 0.0462(11) 0.0556(11) 0.0494(11) 0.0136(9) 0.0218(9) 0.0012(10)
Cl9 0.0604(13) 0.0707(13) 0.0414(10) -0.0055(10) 0.0100(10) -0.0041(11)
Cl10 0.0735(14) 0.0490(12) 0.0802(14) 0.0210(11) 0.0342(12) 0.0284(11)
N1 0.035(4) 0.035(3) 0.060(4) 0.012(3) 0.017(3) 0.008(3)
C1 0.029(4) 0.042(4) 0.048(4) 0.001(4) 0.014(3) -0.009(4)
C2 0.054(5) 0.036(4) 0.110(7) 0.015(4) 0.039(5) 0.015(4)
C3 0.044(5) 0.050(5) 0.079(6) 0.010(4) 0.028(4) 0.015(4)
C4 0.037(4) 0.045(4) 0.067(5) -0.007(4) 0.014(4) 0.000(4)
C5 0.047(5) 0.044(4) 0.071(5) -0.012(4) 0.028(4) -0.001(4)
C6 0.046(5) 0.048(4) 0.051(5) -0.013(4) 0.020(4) -0.002(4)
C7 0.045(4) 0.040(4) 0.040(4) -0.003(4) 0.012(4) 0.002(4)
N2 0.055(4) 0.037(3) 0.044(4) -0.009(3) 0.022(3) -0.003(3)

loop_
_atom_site_label
_atom_site_type_symbol
_atom_site_fract_x
_atom_site_fract_y
_atom_site_fract_z
_atom_site_U_iso_or_equiv
_atom_site_thermal_displace_type
_atom_site_occupancy
_atom_site_calc_flag
_atom_site_refinement_flags
_atom_site_disorder_group
Nb1 Nb 0.96769(6) 0.16107(3) 0.36840(5) 0.0341(2) Uani 1 d . .
Nb2 Nb 0.38910(6) 0.00298(4) 0.22149(5) 0.0365(2) Uani 1 d . .
Cl1 Cl 0.1747(2) 0.04687(12) 0.1335(2) 0.0627(6) Uani 1 d . .
Cl2 Cl 0.3127(2) -0.07781(11) 0.3359(2) 0.0539(5) Uani 1 d . .
Cl3 Cl 0.6000(2) -0.02929(14) 0.3408(2) 0.0714(6) Uani 1 d . .
Cl4 Cl 0.4649(3) 0.10715(14) 0.1416(2) 0.0848(8) Uani 1 d . .
Cl5 Cl 0.3818(2) -0.08466(13) 0.0828(2) 0.0679(6) Uani 1 d . .
Cl6 Cl 0.8156(2) 0.13033(12) 0.4519(2) 0.0730(7) Uani 1 d . .
Cl7 Cl 0.8257(2) 0.12183(13) 0.1901(2) 0.0769(7) Uani 1 d . .
Cl8 Cl 1.0936(2) 0.22516(11) 0.27689(15) 0.0490(5) Uani 1 d . .
Cl9 Cl 1.0944(2) 0.22355(12) 0.5384(2) 0.0596(6) Uani 1 d . .
Cl10 Cl 1.0814(2) 0.04684(11) 0.4074(2) 0.0656(6) Uani 1 d . .
N1 N 0.8522(5) 0.2751(3) 0.3315(5) 0.0430(15) Uani 1 d . .
C1 C 0.7868(6) 0.3279(4) 0.3244(6) 0.040(2) Uani 1 d . .
C2 C 0.7007(7) 0.3961(4) 0.3213(8) 0.064(2) Uani 1 d . .
H2A H 0.6897(7) 0.4270(4) 0.2525(8) 0.062(7) Uiso 1 calc R .
H2B H 0.7429(7) 0.4297(4) 0.3875(8) 0.062(7) Uiso 1 calc R .
C3 C 0.5674(7) 0.3721(4) 0.3220(7) 0.056(2) Uani 1 d . .
H3A H 0.5128(7) 0.3586(4) 0.2438(7) 0.062(7) Uiso 1 calc R .
H3B H 0.5279(7) 0.4176(4) 0.3449(7) 0.062(7) Uiso 1 calc R .
C4 C 0.5651(7) 0.3036(4) 0.3997(6) 0.050(2) Uani 1 d . .
H4A H 0.5825(7) 0.2551(4) 0.3656(6) 0.062(7) Uiso 1 calc R .
H4B H 0.6351(7) 0.3106(4) 0.4733(6) 0.062(7) Uiso 1 calc R .
C5 C 0.4375(7) 0.2948(4) 0.4202(7) 0.052(2) Uani 1 d . .
H5A H 0.3666(7) 0.2955(4) 0.3462(7) 0.062(7) Uiso 1 calc R .
H5B H 0.4263(7) 0.3404(4) 0.4635(7) 0.062(7) Uiso 1 calc R .
C6 C 0.4251(7) 0.2206(4) 0.4841(6) 0.048(2) Uani 1 d . .
H6A H 0.5023(7) 0.2154(4) 0.5530(6) 0.062(7) Uiso 1 calc R .
H6B H 0.3495(7) 0.2255(4) 0.5078(6) 0.062(7) Uiso 1 calc R .
C7 C 0.4111(7) 0.1494(4) 0.4134(6) 0.042(2) Uani 1 d . .
N2 N 0.4024(6) 0.0970(3) 0.3554(5) 0.0439(15) Uani 1 d . .

loop_
_geom_bond_atom_site_label_1
_geom_bond_atom_site_label_2
_geom_bond_distance
_geom_bond_site_symmetry_2
_geom_bond_publ_flag
Nb1 Cl10 2.252(2) . ?
Nb1 N1 2.258(6) . ?
Nb1 Cl6 2.296(2) . ?
Nb1 Cl7 2.306(2) . ?
Nb1 Cl9 2.328(2) . ?
Nb1 Cl8 2.328(2) . ?
Nb2 Cl5 2.247(2) . ?
Nb2 N2 2.264(6) . ?
Nb2 Cl4 2.308(2) . ?
Nb2 Cl3 2.320(2) . ?
Nb2 Cl2 2.320(2) . ?
Nb2 Cl1 2.326(2) . ?
N1 C1 1.126(8) . ?
C1 C2 1.478(10) . ?
C2 C3 1.510(9) . ?
C3 C4 1.511(9) . ?
C4 C5 1.504(9) . ?
C5 C6 1.513(9) . ?
C6 C7 1.464(9) . ?
C7 N2 1.123(8) . ?
